data_4067906
loop_
_publ_author_name
'Normand, Mickael'
'Kirillov, Evgeny'
'Roisnel, Thierry'
'Carpentier, Jean-Fran\,cois'

_publ_section_title
;
 Indium Complexes of Fluorinated Dialkoxy-Diimino Salen-like Ligands for
 Ring-Opening Polymerization ofrac-Lactide: How Does Indium Compare to
 Aluminum?
;
_journal_issue 4
_journal_name_full Organometallics
_journal_page_first 1448
_journal_paper_doi 10.1021/om200906e
_journal_volume 31
_journal_year 2012
_chemical_absolute_configuration ad
_chemical_compound_source 'synthesis as described'
_chemical_formula_moiety 'C14 H14 Cl F12 In N2 O2'
_chemical_formula_sum 'C14 H14 Cl F12 In N2 O2'
_chemical_formula_weight 620.54
_chemical_name_systematic
;
 ?
;
_space_group_IT_number 33
_symmetry_cell_setting orthorhombic
_symmetry_Int_Tables_number 33
_symmetry_space_group_name_Hall 'P -2n -2ac'
_symmetry_space_group_name_H-M 'P c 21 n'
_atom_sites_solution_hydrogens geom
_atom_sites_solution_primary direct
_atom_sites_solution_secondary difmap
_audit_conform_dict_location ftp://ftp.iucr.org/pub/cif_core.dic
_audit_conform_dict_name cif_core.dic
_audit_conform_dict_version 2.3
_audit_creation_date 2010-02-26T11:01:51-00:00
_audit_creation_method 'WinGX routine CIF_UPDATE'
_cell_angle_alpha 90
_cell_angle_beta 90
_cell_angle_gamma 90
_cell_formula_units_Z 4
_cell_length_a 11.1319(5)
_cell_length_b 12.4006(5)
_cell_length_c 14.9455(6)
_cell_measurement_reflns_used 8754
_cell_measurement_temperature 150(2)
_cell_measurement_theta_max 27.48
_cell_measurement_theta_min 2.46
_cell_measurement_wavelength 0.71073
_cell_volume 2063.11(15)
_computing_cell_refinement 'Bruker SMART (Bruker, 2002)'
_computing_data_collection 'Bruker SAINT (Bruker, 2002)'
_computing_data_reduction 'Bruker SAINT (Bruker, 2002)'
_computing_molecular_graphics 'Ortep-3 for Windows (Farrugia, 1997)'
_computing_publication_material
;
           WinGX publication routines (Farrugia, 1999),
           CRYSCAL (T. Roisnel, local program)
;
_computing_structure_refinement 'SHELXL-97 (Sheldrick, 1997)'
_computing_structure_solution 'SIR97 (Altomare et al., 1999)'
_diffrn_ambient_temperature 150(2)
_diffrn_detector 'CCD plate'
_diffrn_measured_fraction_theta_full 0.997
_diffrn_measured_fraction_theta_max 0.997
_diffrn_measurement_device_type 'APEXII, Bruker-AXS'
_diffrn_measurement_method 'CCD rotation images, thin slices'
_diffrn_radiation_monochromator graphite
_diffrn_radiation_probe x-ray
_diffrn_radiation_type MoK\a
_diffrn_radiation_wavelength 0.71073
_diffrn_reflns_av_R_equivalents 0.0284
_diffrn_reflns_av_unetI/netI 0.0176
_diffrn_reflns_limit_h_max 14
_diffrn_reflns_limit_h_min -14
_diffrn_reflns_limit_k_max 15
_diffrn_reflns_limit_k_min -16
_diffrn_reflns_limit_l_max 19
_diffrn_reflns_limit_l_min -19
_diffrn_reflns_number 31947
_diffrn_reflns_theta_full 27.48
_diffrn_reflns_theta_max 27.48
_diffrn_reflns_theta_min 3.18
_exptl_absorpt_coefficient_mu 1.396
_exptl_absorpt_correction_T_max 0.870
_exptl_absorpt_correction_T_min 0.715
_exptl_absorpt_correction_type multi-scan
_exptl_absorpt_process_details
;
  [Sheldrick, G.M. (2002). SADABS Bruker AXS Inc., Madison, Wisconsin, USA]
;
_exptl_crystal_colour colourless
_exptl_crystal_density_diffrn 1.998
_exptl_crystal_density_method 'not measured'
_exptl_crystal_description prism
_exptl_crystal_F_000 1208
_exptl_crystal_size_max 0.32
_exptl_crystal_size_mid 0.15
_exptl_crystal_size_min 0.1
_refine_diff_density_max 0.346
_refine_diff_density_min -0.251
_refine_diff_density_rms 0.042
_refine_ls_abs_structure_details 'Flack H D (1983), Acta Cryst. A39, 876-881'
_refine_ls_abs_structure_Flack -0.013(11)
_refine_ls_extinction_method none
_refine_ls_goodness_of_fit_ref 1.044
_refine_ls_hydrogen_treatment constr
_refine_ls_matrix_type full
_refine_ls_number_parameters 291
_refine_ls_number_reflns 4696
_refine_ls_number_restraints 1
_refine_ls_restrained_S_all 1.044
_refine_ls_R_factor_all 0.0146
_refine_ls_R_factor_gt 0.0144
_refine_ls_shift/su_max 0.008
_refine_ls_shift/su_mean 0
_refine_ls_structure_factor_coef Fsqd
_refine_ls_weighting_details 'calc w=1/[\s^2^(Fo^2^)+(0.0178P)^2^+0.6254P] where P=(Fo^2^+2Fc^2^)/3'
_refine_ls_weighting_scheme calc
_refine_ls_wR_factor_gt 0.0374
_refine_ls_wR_factor_ref 0.0376
_reflns_number_gt 4641
_reflns_number_total 4696
_reflns_threshold_expression >2sigma(I)
_cod_data_source_file om200906e_si_002.cif
_cod_data_source_block complex2a
_cod_database_code 4067906

loop_
_symmetry_equiv_pos_as_xyz
'x, y, z'
'-x, y+1/2, -z'
'-x+1/2, y, z+1/2'
'x+1/2, y+1/2, -z+1/2'

loop_
_atom_site_label
_atom_site_type_symbol
_atom_site_fract_x
_atom_site_fract_y
_atom_site_fract_z
_atom_site_U_iso_or_equiv
_atom_site_adp_type
_atom_site_occupancy
_atom_site_symmetry_multiplicity
_atom_site_calc_flag
_atom_site_refinement_flags
In1 In 0.711314(8) 0.673753(13) 0.548849(6) 0.01862(3) Uani 1 1 d .
Cl1 Cl 0.76744(5) 0.82800(4) 0.63145(3) 0.03240(11) Uani 1 1 d .
O1 O 0.79092(11) 0.54238(12) 0.60991(11) 0.0296(4) Uani 1 1 d .
C2 C 0.90786(15) 0.51141(14) 0.60036(12) 0.0227(3) Uani 1 1 d .
C3 C 0.96905(17) 0.51479(16) 0.69360(13) 0.0292(4) Uani 1 1 d .
F4 F 0.97497(13) 0.61703(10) 0.72253(8) 0.0410(3) Uani 1 1 d .
F5 F 1.08127(11) 0.47666(13) 0.69283(9) 0.0460(3) Uani 1 1 d .
F6 F 0.90772(12) 0.46036(10) 0.75533(8) 0.0406(3) Uani 1 1 d .
C7 C 0.90873(18) 0.39416(17) 0.56534(14) 0.0315(4) Uani 1 1 d .
F8 F 0.85124(13) 0.38888(11) 0.48664(9) 0.0450(3) Uani 1 1 d .
F9 F 1.01989(13) 0.35628(12) 0.55021(10) 0.0492(4) Uani 1 1 d .
F10 F 0.85410(13) 0.32523(10) 0.61984(10) 0.0456(3) Uani 1 1 d .
C11 C 0.98527(16) 0.58312(16) 0.53711(12) 0.0248(4) Uani 1 1 d .
H11A H 0.9923 0.6559 0.5638 0.03 Uiso 1 1 calc R
H11B H 1.0671 0.5521 0.5336 0.03 Uiso 1 1 calc R
C12 C 0.93622(17) 0.59431(16) 0.44337(12) 0.0241(4) Uani 1 1 d .
C13 C 1.00899(19) 0.5502(2) 0.36788(14) 0.0368(5) Uani 1 1 d .
H13A H 0.9582 0.5433 0.3146 0.055 Uiso 1 1 calc R
H13B H 1.0406 0.4792 0.3844 0.055 Uiso 1 1 calc R
H13C H 1.0759 0.5992 0.3551 0.055 Uiso 1 1 calc R
N14 N 0.83683(13) 0.64469(12) 0.43450(10) 0.0229(3) Uani 1 1 d .
C15 C 0.78245(15) 0.6669(3) 0.34643(11) 0.0301(4) Uani 1 1 d .
H15A H 0.7341 0.6042 0.3269 0.036 Uiso 1 1 calc R
H15B H 0.8463 0.6794 0.3015 0.036 Uiso 1 1 calc R
O21 O 0.54454(11) 0.61558(11) 0.58193(10) 0.0283(3) Uani 1 1 d .
C22 C 0.43781(14) 0.66202(19) 0.55669(10) 0.0211(4) Uani 1 1 d .
C23 C 0.35769(16) 0.6671(2) 0.64140(11) 0.0313(4) Uani 1 1 d .
F24 F 0.40473(19) 0.73534(12) 0.70006(9) 0.0623(5) Uani 1 1 d .
F25 F 0.34752(11) 0.57270(10) 0.68311(8) 0.0342(3) Uani 1 1 d .
F26 F 0.24545(13) 0.69912(16) 0.62340(10) 0.0667(6) Uani 1 1 d .
C27 C 0.37649(19) 0.58746(16) 0.48758(13) 0.0300(4) Uani 1 1 d .
F28 F 0.34235(13) 0.49372(10) 0.52171(9) 0.0396(3) Uani 1 1 d .
F29 F 0.27854(15) 0.63231(14) 0.45137(11) 0.0632(6) Uani 1 1 d .
F30 F 0.45012(17) 0.56571(14) 0.42013(11) 0.0641(5) Uani 1 1 d .
C31 C 0.44600(16) 0.77833(15) 0.51918(12) 0.0231(3) Uani 1 1 d .
H31A H 0.3634 0.8055 0.5093 0.028 Uiso 1 1 calc R
H31B H 0.4838 0.8248 0.5651 0.028 Uiso 1 1 calc R
C32 C 0.51566(17) 0.79017(14) 0.43296(12) 0.0219(3) Uani 1 1 d .
C33 C 0.45368(18) 0.84645(17) 0.35692(13) 0.0303(4) Uani 1 1 d .
H33A H 0.5099 0.8551 0.307 0.045 Uiso 1 1 calc R
H33B H 0.426 0.9175 0.3768 0.045 Uiso 1 1 calc R
H33C H 0.3847 0.8034 0.3373 0.045 Uiso 1 1 calc R
N34 N 0.62332(13) 0.75499(12) 0.43142(10) 0.0218(3) Uani 1 1 d .
C35 C 0.70303(16) 0.76588(18) 0.35354(12) 0.0283(4) Uani 1 1 d .
H35A H 0.7534 0.8312 0.3601 0.034 Uiso 1 1 calc R
H35B H 0.6545 0.7736 0.2984 0.034 Uiso 1 1 calc R

loop_
_atom_site_aniso_label
_atom_site_aniso_U_11
_atom_site_aniso_U_22
_atom_site_aniso_U_33
_atom_site_aniso_U_23
_atom_site_aniso_U_13
_atom_site_aniso_U_12
In1 0.01692(5) 0.01904(6) 0.01990(5) 0.00216(6) -0.00084(3) 0.00068(6)
Cl1 0.0467(3) 0.0243(2) 0.0263(2) 0.00041(19) -0.0104(2) -0.0056(2)
O1 0.0194(6) 0.0287(8) 0.0407(9) 0.0156(6) 0.0055(5) 0.0055(5)
C2 0.0191(8) 0.0192(8) 0.0298(8) 0.0031(7) -0.0004(7) 0.0015(6)
C3 0.0278(9) 0.0295(10) 0.0302(9) 0.0022(8) -0.0011(7) 0.0053(7)
F4 0.0584(8) 0.0324(6) 0.0323(6) -0.0048(5) -0.0030(5) -0.0016(6)
F5 0.0285(6) 0.0675(9) 0.0420(7) -0.0006(6) -0.0107(5) 0.0168(6)
F6 0.0498(7) 0.0379(7) 0.0342(6) 0.0119(5) 0.0030(6) 0.0037(6)
C7 0.0295(10) 0.0233(10) 0.0417(10) -0.0002(8) -0.0040(8) -0.0003(8)
F8 0.0566(8) 0.0342(7) 0.0444(7) -0.0025(6) -0.0149(6) -0.0133(6)
F9 0.0382(7) 0.0338(7) 0.0757(10) -0.0167(6) 0.0018(6) 0.0118(6)
F10 0.0554(8) 0.0248(6) 0.0566(8) 0.0107(6) -0.0026(6) -0.0088(6)
C11 0.0178(8) 0.0264(10) 0.0301(9) 0.0025(7) -0.0009(7) -0.0018(7)
C12 0.0219(9) 0.0228(9) 0.0277(8) 0.0011(7) 0.0033(6) -0.0022(7)
C13 0.0317(10) 0.0455(12) 0.0333(10) -0.0001(9) 0.0078(8) 0.0117(9)
N14 0.0211(7) 0.0244(9) 0.0233(6) 0.0012(5) -0.0001(5) -0.0014(5)
C15 0.0304(8) 0.0394(11) 0.0205(7) -0.0013(11) -0.0015(6) 0.0052(10)
O21 0.0178(6) 0.0243(7) 0.0427(7) 0.0118(6) -0.0018(5) 0.0010(5)
C22 0.0189(7) 0.0195(10) 0.0249(7) 0.0026(7) -0.0008(5) 0.0011(8)
C23 0.0343(8) 0.0298(9) 0.0298(8) 0.0029(10) 0.0056(6) 0.0040(11)
F24 0.1191(14) 0.0364(8) 0.0312(7) -0.0113(6) 0.0180(8) -0.0184(8)
F25 0.0346(6) 0.0351(6) 0.0328(6) 0.0084(5) 0.0040(5) -0.0043(5)
F26 0.0387(7) 0.0953(16) 0.0660(9) 0.0380(9) 0.0245(7) 0.0365(9)
C27 0.0334(10) 0.0259(10) 0.0306(9) 0.0020(8) -0.0026(8) -0.0080(8)
F28 0.0542(8) 0.0237(6) 0.0411(6) 0.0016(5) -0.0058(6) -0.0147(6)
F29 0.0622(11) 0.0436(9) 0.0838(13) 0.0102(7) -0.0519(9) -0.0114(7)
F30 0.0860(12) 0.0616(10) 0.0446(8) -0.0258(8) 0.0270(8) -0.0372(9)
C31 0.0212(8) 0.0179(8) 0.0304(9) 0.0001(7) -0.0014(7) 0.0032(7)
C32 0.0254(9) 0.0137(8) 0.0267(8) 0.0009(7) -0.0050(7) -0.0021(7)
C33 0.0302(9) 0.0279(10) 0.0328(9) 0.0072(8) -0.0050(8) 0.0049(8)
N34 0.0226(7) 0.0201(7) 0.0227(6) 0.0020(6) -0.0024(6) -0.0001(6)
C35 0.0272(9) 0.0346(11) 0.0229(9) 0.0067(8) -0.0006(7) -0.0001(7)

loop_
_atom_type_symbol
_atom_type_description
_atom_type_scat_dispersion_real
_atom_type_scat_dispersion_imag
_atom_type_scat_source
C C 0.0033 0.0016 'International Tables Vol C Tables 4.2.6.8 and 6.1.1.4'
H H 0 0 'International Tables Vol C Tables 4.2.6.8 and 6.1.1.4'
N N 0.0061 0.0033 'International Tables Vol C Tables 4.2.6.8 and 6.1.1.4'
O O 0.0106 0.006 'International Tables Vol C Tables 4.2.6.8 and 6.1.1.4'
F F 0.0171 0.0103 'International Tables Vol C Tables 4.2.6.8 and 6.1.1.4'
Cl Cl 0.1484 0.1585 'International Tables Vol C Tables 4.2.6.8 and 6.1.1.4'
In In -0.7276 1.31 'International Tables Vol C Tables 4.2.6.8 and 6.1.1.4'

loop_
_geom_angle_atom_site_label_1
_geom_angle_atom_site_label_2
_geom_angle_atom_site_label_3
_geom_angle
O21 In1 O1 90.25(5)
O21 In1 N14 133.83(6)
O1 In1 N14 86.70(6)
O21 In1 N34 87.22(5)
O1 In1 N34 152.21(6)
N14 In1 N34 75.40(5)
O21 In1 Cl1 113.47(5)
O1 In1 Cl1 107.11(5)
N14 In1 Cl1 111.40(4)
N34 In1 Cl1 99.23(4)
C2 O1 In1 125.78(12)
O1 C2 C7 107.84(15)
O1 C2 C3 108.49(15)
C7 C2 C3 109.08(15)
O1 C2 C11 115.50(15)
C7 C2 C11 109.15(15)
C3 C2 C11 106.66(14)
F6 C3 F5 107.82(16)
F6 C3 F4 106.33(16)
F5 C3 F4 106.94(16)
F6 C3 C2 112.55(15)
F5 C3 C2 113.15(15)
F4 C3 C2 109.68(15)
F10 C7 F8 106.74(16)
F10 C7 F9 107.47(17)
F8 C7 F9 105.97(17)
F10 C7 C2 113.26(17)
F8 C7 C2 109.88(16)
F9 C7 C2 113.07(16)
C12 C11 C2 114.54(15)
C12 C11 H11A 108.6
C2 C11 H11A 108.6
C12 C11 H11B 108.6
C2 C11 H11B 108.6
H11A C11 H11B 107.6
N14 C12 C13 124.80(17)
N14 C12 C11 117.03(16)
C13 C12 C11 118.12(17)
C12 C13 H13A 109.5
C12 C13 H13B 109.5
H13A C13 H13B 109.5
C12 C13 H13C 109.5
H13A C13 H13C 109.5
H13B C13 H13C 109.5
C12 N14 C15 122.65(16)
C12 N14 In1 122.72(12)
C15 N14 In1 113.29(11)
N14 C15 C35 109.16(17)
N14 C15 H15A 109.8
C35 C15 H15A 109.8
N14 C15 H15B 109.8
C35 C15 H15B 109.8
H15A C15 H15B 108.3
C22 O21 In1 124.69(11)
O21 C22 C27 108.36(17)
O21 C22 C23 106.89(14)
C27 C22 C23 108.44(16)
O21 C22 C31 116.02(15)
C27 C22 C31 109.94(14)
C23 C22 C31 106.93(18)
F24 C23 F25 106.57(15)
F24 C23 F26 108.2(2)
F25 C23 F26 105.99(16)
F24 C23 C22 109.81(17)
F25 C23 C22 113.29(19)
F26 C23 C22 112.65(14)
F28 C27 F30 106.94(17)
F28 C27 F29 106.65(16)
F30 C27 F29 106.29(19)
F28 C27 C22 113.22(16)
F30 C27 C22 110.89(16)
F29 C27 C22 112.43(17)
C32 C31 C22 115.40(14)
C32 C31 H31A 108.4
C22 C31 H31A 108.4
C32 C31 H31B 108.4
C22 C31 H31B 108.4
H31A C31 H31B 107.5
N34 C32 C33 125.24(17)
N34 C32 C31 117.66(16)
C33 C32 C31 117.05(16)
C32 C33 H33A 109.5
C32 C33 H33B 109.5
H33A C33 H33B 109.5
C32 C33 H33C 109.5
H33A C33 H33C 109.5
H33B C33 H33C 109.5
C32 N34 C35 123.37(15)
C32 N34 In1 123.27(13)
C35 N34 In1 113.35(11)
N34 C35 C15 109.46(16)
N34 C35 H35A 109.8
C15 C35 H35A 109.8
N34 C35 H35B 109.8
C15 C35 H35B 109.8
H35A C35 H35B 108.2

loop_
_geom_bond_atom_site_label_1
_geom_bond_atom_site_label_2
_geom_bond_distance
In1 O21 2.0522(13)
In1 O1 2.0669(14)
In1 N14 2.2367(15)
In1 N34 2.2482(15)
In1 Cl1 2.3607(5)
O1 C2 1.365(2)
C2 C7 1.545(3)
C2 C3 1.552(2)
C2 C11 1.558(2)
C3 F6 1.331(2)
C3 F5 1.336(2)
C3 F4 1.341(2)
C7 F10 1.328(2)
C7 F8 1.341(2)
C7 F9 1.343(2)
C11 C12 1.510(2)
C11 H11A 0.99
C11 H11B 0.99
C12 N14 1.277(2)
C12 C13 1.493(3)
C13 H13A 0.98
C13 H13B 0.98
C13 H13C 0.98
N14 C15 1.475(2)
C15 C35 1.516(3)
C15 H15A 0.99
C15 H15B 0.99
O21 C22 1.373(2)
C22 C27 1.545(3)
C22 C23 1.550(2)
C22 C31 1.550(3)
C23 F24 1.326(3)
C23 F25 1.331(3)
C23 F26 1.338(2)
C27 F28 1.325(2)
C27 F30 1.327(3)
C27 F29 1.338(3)
C31 C32 1.511(3)
C31 H31A 0.99
C31 H31B 0.99
C32 N34 1.276(2)
C32 C33 1.501(2)
C33 H33A 0.98
C33 H33B 0.98
C33 H33C 0.98
N34 C35 1.470(2)
C35 H35A 0.99
C35 H35B 0.99

loop_
_geom_torsion_atom_site_label_1
_geom_torsion_atom_site_label_2
_geom_torsion_atom_site_label_3
_geom_torsion_atom_site_label_4
_geom_torsion
O21 In1 O1 C2 165.81(16)
N14 In1 O1 C2 31.91(16)
N34 In1 O1 C2 81.3(2)
Cl1 In1 O1 C2 -79.47(16)
In1 O1 C2 C7 -122.56(15)
In1 O1 C2 C3 119.43(15)
In1 O1 C2 C11 -0.2(2)
O1 C2 C3 F6 51.9(2)
C7 C2 C3 F6 -65.32(19)
C11 C2 C3 F6 176.92(15)
O1 C2 C3 F5 174.44(16)
C7 C2 C3 F5 57.2(2)
C11 C2 C3 F5 -60.5(2)
O1 C2 C3 F4 -66.25(19)
C7 C2 C3 F4 176.53(15)
C11 C2 C3 F4 58.77(19)
O1 C2 C7 F10 -59.7(2)
C3 C2 C7 F10 57.9(2)
C11 C2 C7 F10 174.08(16)
O1 C2 C7 F8 59.5(2)
C3 C2 C7 F8 177.16(15)
C11 C2 C7 F8 -66.66(19)
O1 C2 C7 F9 177.70(16)
C3 C2 C7 F9 -64.7(2)
C11 C2 C7 F9 51.5(2)
O1 C2 C11 C12 -56.6(2)
C7 C2 C11 C12 65.1(2)
C3 C2 C11 C12 -177.18(15)
C2 C11 C12 N14 66.3(2)
C2 C11 C12 C13 -116.2(2)
C13 C12 N14 C15 -1.0(3)
C11 C12 N14 C15 176.4(2)
C13 C12 N14 In1 164.91(16)
C11 C12 N14 In1 -17.7(2)
O21 In1 N14 C12 -110.47(15)
O1 In1 N14 C12 -23.28(15)
N34 In1 N14 C12 178.17(16)
Cl1 In1 N14 C12 83.81(15)
O21 In1 N14 C15 56.63(18)
O1 In1 N14 C15 143.82(17)
N34 In1 N14 C15 -14.72(16)
Cl1 In1 N14 C15 -109.08(16)
C12 N14 C15 C35 -154.27(17)
In1 N14 C15 C35 38.6(2)
O1 In1 O21 C22 -176.06(15)
N14 In1 O21 C22 -90.39(16)
N34 In1 O21 C22 -23.75(15)
Cl1 In1 O21 C22 75.11(15)
In1 O21 C22 C27 110.22(15)
In1 O21 C22 C23 -133.10(15)
In1 O21 C22 C31 -14.0(2)
O21 C22 C23 F24 66.8(2)
C27 C22 C23 F24 -176.55(18)
C31 C22 C23 F24 -58.0(2)
O21 C22 C23 F25 -52.2(2)
C27 C22 C23 F25 64.44(19)
C31 C22 C23 F25 -177.05(14)
O21 C22 C23 F26 -172.49(19)
C27 C22 C23 F26 -55.9(3)
C31 C22 C23 F26 62.6(2)
O21 C22 C27 F28 66.4(2)
C23 C22 C27 F28 -49.3(2)
C31 C22 C27 F28 -165.90(16)
O21 C22 C27 F30 -53.8(2)
C23 C22 C27 F30 -169.52(18)
C31 C22 C27 F30 73.9(2)
O21 C22 C27 F29 -172.68(16)
C23 C22 C27 F29 71.6(2)
C31 C22 C27 F29 -44.9(2)
O21 C22 C31 C32 63.9(2)
C27 C22 C31 C32 -59.5(2)
C23 C22 C31 C32 -176.98(15)
C22 C31 C32 N34 -55.3(2)
C22 C31 C32 C33 126.98(17)
C33 C32 N34 C35 0.5(3)
C31 C32 N34 C35 -177.01(16)
C33 C32 N34 In1 178.97(14)
C31 C32 N34 In1 1.5(2)
O21 In1 N34 C32 32.11(14)
O1 In1 N34 C32 117.36(15)
N14 In1 N34 C32 168.92(15)
Cl1 In1 N34 C32 -81.23(14)
O21 In1 N34 C35 -149.29(13)
O1 In1 N34 C35 -64.03(18)
N14 In1 N34 C35 -12.47(12)
Cl1 In1 N34 C35 97.38(12)
C32 N34 C35 C15 -144.70(17)
In1 N34 C35 C15 36.70(18)
N14 C15 C35 N34 -48.9(2)
